data_4336459
loop_
_publ_author_name
'Soumyabrata Goswami'
'Amit Adhikary'
'Himanshu Sekhar Jena'
'Soumava Biswas'
'Sanjit Konar'

_publ_section_title
;
 A 3D Iron(II)-Based MOF with Squashed Cuboctahedral Nanoscopic Cages
 Showing Spin-Canted Long-Range Antiferromagnetic Ordering
;
_journal_name_full 'Inorganic Chemistry'
_journal_page_first 12064
_journal_page_last 12069
_journal_paper_doi 10.1021/ic401886f
_journal_volume 52
_journal_year 2013
_chemical_formula_moiety 'C12 H6 Fe3 O18'
_chemical_formula_sum 'C12 H6 Fe3 O18'
_chemical_formula_weight 605.72
_chemical_name_systematic
; 
 ? 
;
_space_group_IT_number 15
_symmetry_cell_setting monoclinic
_symmetry_space_group_name_Hall '-C 2yc'
_symmetry_space_group_name_H-M 'C 1 2/c 1'
_atom_sites_solution_primary direct
_atom_sites_solution_secondary difmap
_audit_creation_method SHELXL-97
_cell_angle_alpha 90.00
_cell_angle_beta 90.444(3)
_cell_angle_gamma 90.00
_cell_formula_units_Z 4
_cell_length_a 11.5656(11)
_cell_length_b 11.5662(11)
_cell_length_c 16.346(2)
_cell_measurement_reflns_used 3933
_cell_measurement_temperature 296(2)
_cell_measurement_theta_max 22.39
_cell_measurement_theta_min 2.14
_cell_volume 2186.5(4)
_computing_cell_refinement 'Bruker SMART'
_computing_data_collection 'Bruker SMART'
_computing_data_reduction 'Bruker SAINT'
_computing_molecular_graphics 'Bruker SHELXTL'
_computing_publication_material 'Bruker SHELXTL'
_computing_structure_refinement 'SHELXL-97 (Sheldrick, 1997)'
_computing_structure_solution 'SHELXS-97 (Sheldrick, 1990)'
_diffrn_ambient_temperature 296(2)
_diffrn_measured_fraction_theta_full 1.00
_diffrn_measured_fraction_theta_max 1.00
_diffrn_measurement_device_type 'CCD area detector'
_diffrn_radiation_monochromator graphite
_diffrn_radiation_source 'fine-focus sealed tube'
_diffrn_radiation_type MoK\a
_diffrn_radiation_wavelength 0.71073
_diffrn_reflns_av_R_equivalents 0.0689
_diffrn_reflns_av_unetI/netI 0.0432
_diffrn_reflns_limit_h_max 17
_diffrn_reflns_limit_h_min -17
_diffrn_reflns_limit_k_max 17
_diffrn_reflns_limit_k_min -17
_diffrn_reflns_limit_l_max 21
_diffrn_reflns_limit_l_min -24
_diffrn_reflns_number 8427
_diffrn_reflns_theta_full 32.39
_diffrn_reflns_theta_max 32.39
_diffrn_reflns_theta_min 2.49
_exptl_absorpt_coefficient_mu 2.048
_exptl_absorpt_correction_T_max 0.519
_exptl_absorpt_correction_T_min 0.464
_exptl_absorpt_correction_type empirical
_exptl_absorpt_process_details empirical
_exptl_crystal_colour red
_exptl_crystal_density_diffrn 1.840
_exptl_crystal_description block
_exptl_crystal_F_000 1200
_exptl_crystal_size_max 0.38
_exptl_crystal_size_mid 0.34
_exptl_crystal_size_min 0.32
_refine_diff_density_max 1.950
_refine_diff_density_min -1.162
_refine_diff_density_rms 0.257
_refine_ls_extinction_method none
_refine_ls_goodness_of_fit_ref 1.151
_refine_ls_hydrogen_treatment constr
_refine_ls_matrix_type full
_refine_ls_number_parameters 156
_refine_ls_number_reflns 3933
_refine_ls_number_restraints 0
_refine_ls_restrained_S_all 1.151
_refine_ls_R_factor_all 0.0945
_refine_ls_R_factor_gt 0.0902
_refine_ls_shift/su_max 0.000
_refine_ls_shift/su_mean 0.000
_refine_ls_structure_factor_coef Fsqd
_refine_ls_weighting_details 'calc w=1/[\s^2^(Fo^2^)+(0.1050P)^2^+39.9460P] where P=(Fo^2^+2Fc^2^)/3'
_refine_ls_weighting_scheme calc
_refine_ls_wR_factor_gt 0.2458
_refine_ls_wR_factor_ref 0.2488
_reflns_number_gt 2811
_reflns_number_total 3933
_reflns_threshold_expression >2sigma(I)
_cod_data_source_file ic401886f_si_001.cif
_cod_data_source_block 931819
_cod_original_sg_symbol_H-M 'C 2/c'
_cod_database_code 4336459

loop_
_symmetry_equiv_pos_as_xyz
'x, y, z'
'-x, y, -z+1/2'
'x+1/2, y+1/2, z'
'-x+1/2, y+1/2, -z+1/2'
'-x, -y, -z'
'x, -y, z-1/2'
'-x+1/2, -y+1/2, -z'
'x+1/2, -y+1/2, z-1/2'

loop_
_atom_site_label
_atom_site_type_symbol
_atom_site_fract_x
_atom_site_fract_y
_atom_site_fract_z
_atom_site_U_iso_or_equiv
_atom_site_adp_type
_atom_site_occupancy
_atom_site_symmetry_multiplicity
_atom_site_calc_flag
_atom_site_refinement_flags
Fe2 Fe 0.2500 0.2500 0.0000 0.0105(3) Uani 1 2 d S
Fe3 Fe 0.7500 0.2500 0.0000 0.0107(3) Uani 1 2 d S
Fe1 Fe 0.5000 -0.00661(8) 0.2500 0.0107(3) Uani 1 2 d S
O5 O 0.4198(3) 0.3205(4) -0.0045(3) 0.0271(9) Uani 1 1 d .
O6 O 0.6818(3) 0.4203(4) -0.0020(3) 0.0273(9) Uani 1 1 d .
O4 O 0.1913(4) 0.2868(5) 0.3801(2) 0.0302(11) Uani 1 1 d .
O9 O 0.9053(4) 0.3262(5) -0.0382(3) 0.0281(10) Uani 1 1 d .
H9 H 0.8909 0.3793 -0.0700 0.042 Uiso 1 1 calc R
O2 O 0.2959(4) 0.1899(5) 0.1191(2) 0.0311(11) Uani 1 1 d .
O8 O 0.3290(4) 0.0981(4) -0.0398(3) 0.0304(10) Uani 1 1 d .
H8 H 0.3678 0.1118 -0.0805 0.046 Uiso 1 1 calc R
O3 O 0.1121(4) 0.3663(5) 0.1993(3) 0.0330(12) Uani 1 1 d .
O1 O 0.3806(5) 0.1130(5) 0.3006(3) 0.0342(12) Uani 1 1 d .
O7 O 0.4225(5) -0.0076(5) 0.1339(3) 0.0367(13) Uani 1 1 d .
H7 H 0.3941 -0.0714 0.1251 0.055 Uiso 1 1 calc R
C5 C 0.4627(5) 0.4189(5) -0.0023(4) 0.0209(10) Uani 1 1 d .
C6 C 0.5824(4) 0.4635(5) -0.0008(4) 0.0217(11) Uani 1 1 d .
C4 C 0.2218(6) 0.2595(6) 0.3091(3) 0.0239(12) Uani 1 1 d .
C1 C 0.3057(5) 0.1808(6) 0.2720(3) 0.0240(12) Uani 1 1 d .
C2 C 0.2675(5) 0.2176(6) 0.1907(3) 0.0253(12) Uani 1 1 d .
C3 C 0.1840(5) 0.2963(6) 0.2279(3) 0.0242(12) Uani 1 1 d .

loop_
_atom_site_aniso_label
_atom_site_aniso_U_11
_atom_site_aniso_U_22
_atom_site_aniso_U_33
_atom_site_aniso_U_23
_atom_site_aniso_U_13
_atom_site_aniso_U_12
Fe2 0.0096(4) 0.0124(6) 0.0096(4) -0.0001(3) -0.0006(3) -0.0001(3)
Fe3 0.0112(4) 0.0116(6) 0.0094(4) -0.0003(3) 0.0006(3) -0.0007(3)
Fe1 0.0111(4) 0.0117(6) 0.0092(4) 0.000 0.0005(3) 0.000
O5 0.0101(16) 0.020(2) 0.051(3) -0.0006(18) 0.0005(16) -0.0016(14)
O6 0.0097(16) 0.021(2) 0.051(3) -0.0009(18) -0.0014(16) 0.0008(14)
O4 0.038(2) 0.040(3) 0.0131(16) -0.0040(16) -0.0003(16) 0.019(2)
O9 0.0188(18) 0.038(3) 0.027(2) 0.0113(18) 0.0030(15) -0.0041(17)
O2 0.039(2) 0.042(3) 0.0125(16) -0.0031(16) -0.0017(15) 0.022(2)
O8 0.038(3) 0.029(3) 0.0243(19) -0.0064(17) 0.0070(17) 0.0076(19)
O3 0.039(3) 0.043(3) 0.0168(17) -0.0012(17) 0.0014(16) 0.026(2)
O1 0.042(3) 0.043(3) 0.0175(17) -0.0048(17) -0.0052(17) 0.030(2)
O7 0.040(3) 0.045(4) 0.025(2) -0.0019(18) -0.011(2) -0.002(2)
C5 0.013(2) 0.015(3) 0.034(3) -0.002(2) 0.0001(18) -0.0021(17)
C6 0.009(2) 0.016(3) 0.040(3) -0.003(2) 0.0000(19) -0.0024(17)
C4 0.032(3) 0.026(3) 0.014(2) 0.0005(18) 0.0009(19) 0.013(2)
C1 0.030(3) 0.029(3) 0.0136(19) -0.0027(19) -0.0050(18) 0.015(2)
C2 0.030(3) 0.034(4) 0.013(2) -0.003(2) -0.0034(19) 0.015(2)
C3 0.031(3) 0.028(3) 0.014(2) -0.0021(19) 0.0031(19) 0.013(2)

loop_
_atom_type_symbol
_atom_type_description
_atom_type_scat_dispersion_real
_atom_type_scat_dispersion_imag
_atom_type_scat_source
C C 0.0033 0.0016 'International Tables Vol C Tables 4.2.6.8 and 6.1.1.4'
H H 0.0000 0.0000 'International Tables Vol C Tables 4.2.6.8 and 6.1.1.4'
Fe Fe 0.3463 0.8444 'International Tables Vol C Tables 4.2.6.8 and 6.1.1.4'
O O 0.0106 0.0060 'International Tables Vol C Tables 4.2.6.8 and 6.1.1.4'

loop_
_geom_angle_atom_site_label_1
_geom_angle_atom_site_label_2
_geom_angle_atom_site_label_3
_geom_angle
_geom_angle_site_symmetry_1
_geom_angle_site_symmetry_3
O8 Fe2 O8 180.0(2) 7 .
O8 Fe2 O5 95.44(19) 7 .
O8 Fe2 O5 84.56(19) . .
O8 Fe2 O5 84.56(19) 7 7
O8 Fe2 O5 95.44(19) . 7
O5 Fe2 O5 180.00(8) . 7
O8 Fe2 O2 95.55(17) 7 .
O8 Fe2 O2 84.45(17) . .
O5 Fe2 O2 86.2(2) . .
O5 Fe2 O2 93.8(2) 7 .
O8 Fe2 O2 84.45(17) 7 7
O8 Fe2 O2 95.55(17) . 7
O5 Fe2 O2 93.8(2) . 7
O5 Fe2 O2 86.2(2) 7 7
O2 Fe2 O2 180.0(3) . 7
O9 Fe3 O9 180.0(3) 7_655 .
O9 Fe3 O4 94.50(17) 7_655 2_655
O9 Fe3 O4 85.50(17) . 2_655
O9 Fe3 O4 85.50(17) 7_655 8
O9 Fe3 O4 94.50(17) . 8
O4 Fe3 O4 180.0 2_655 8
O9 Fe3 O6 85.67(18) 7_655 7_655
O9 Fe3 O6 94.33(18) . 7_655
O4 Fe3 O6 93.2(2) 2_655 7_655
O4 Fe3 O6 86.8(2) 8 7_655
O9 Fe3 O6 94.33(18) 7_655 .
O9 Fe3 O6 85.67(18) . .
O4 Fe3 O6 86.8(2) 2_655 .
O4 Fe3 O6 93.2(2) 8 .
O6 Fe3 O6 180.0 7_655 .
O7 Fe1 O7 179.4(3) 2_655 .
O7 Fe1 O1 85.8(2) 2_655 .
O7 Fe1 O1 94.7(2) . .
O7 Fe1 O1 94.7(2) 2_655 2_655
O7 Fe1 O1 85.8(2) . 2_655
O1 Fe1 O1 98.8(3) . 2_655
O7 Fe1 O3 84.4(2) 2_655 4_545
O7 Fe1 O3 95.2(2) . 4_545
O1 Fe1 O3 84.2(3) . 4_545
O1 Fe1 O3 176.8(2) 2_655 4_545
O7 Fe1 O3 95.2(2) 2_655 3_545
O7 Fe1 O3 84.4(2) . 3_545
O1 Fe1 O3 176.8(2) . 3_545
O1 Fe1 O3 84.2(3) 2_655 3_545
O3 Fe1 O3 92.8(3) 4_545 3_545
C5 O5 Fe2 135.9(4) . .
C6 O6 Fe3 135.3(4) . .
C4 O4 Fe3 135.7(4) . 2_655
Fe3 O9 H9 109.5 . .
C2 O2 Fe2 134.5(4) . .
Fe2 O8 H8 109.5 . .
C3 O3 Fe1 135.0(4) . 3_455
C1 O1 Fe1 135.2(4) . .
Fe1 O7 H7 109.5 . .
O5 C5 C6 135.5(5) . 5_665
O5 C5 C6 134.0(5) . .
C6 C5 C6 90.5(4) 5_665 .
O6 C6 C5 134.5(5) . 5_665
O6 C6 C5 136.0(6) . .
C5 C6 C5 89.5(4) 5_665 .
O4 C4 C3 133.1(5) . .
O4 C4 C1 136.9(5) . .
C3 C4 C1 90.0(4) . .
O1 C1 C2 136.4(5) . .
O1 C1 C4 133.7(5) . .
C2 C1 C4 89.9(4) . .
O2 C2 C1 133.8(5) . .
O2 C2 C3 136.2(5) . .
C1 C2 C3 90.0(4) . .
O3 C3 C4 136.4(5) . .
O3 C3 C2 133.5(5) . .
C4 C3 C2 90.1(4) . .

loop_
_geom_bond_atom_site_label_1
_geom_bond_atom_site_label_2
_geom_bond_distance
_geom_bond_site_symmetry_2
Fe2 O8 2.087(5) 7
Fe2 O8 2.087(5) .
Fe2 O5 2.128(4) .
Fe2 O5 2.128(4) 7
Fe2 O2 2.130(4) .
Fe2 O2 2.130(4) 7
Fe3 O9 2.100(4) 7_655
Fe3 O9 2.100(4) .
Fe3 O4 2.112(4) 2_655
Fe3 O4 2.112(4) 8
Fe3 O6 2.122(5) 7_655
Fe3 O6 2.122(5) .
Fe1 O7 2.092(5) 2_655
Fe1 O7 2.092(5) .
Fe1 O1 2.127(4) .
Fe1 O1 2.127(4) 2_655
Fe1 O3 2.132(4) 4_545
Fe1 O3 2.132(4) 3_545
O5 C5 1.242(7) .
O6 C6 1.253(6) .
O4 C4 1.257(6) .
O4 Fe3 2.112(4) 2_655
O9 H9 0.8200 .
O2 C2 1.261(6) .
O8 H8 0.8200 .
O3 C3 1.249(7) .
O3 Fe1 2.132(4) 3_455
O1 C1 1.255(7) .
O7 H7 0.8200 .
C5 C6 1.458(8) 5_665
C5 C6 1.478(7) .
C6 C5 1.458(8) 5_665
C4 C3 1.457(7) .
C4 C1 1.465(8) .
C1 C2 1.460(7) .
C2 C3 1.462(8) .

loop_
_geom_torsion_atom_site_label_1
_geom_torsion_atom_site_label_2
_geom_torsion_atom_site_label_3
_geom_torsion_atom_site_label_4
_geom_torsion
_geom_torsion_site_symmetry_1
_geom_torsion_site_symmetry_4
O8 Fe2 O5 C5 -13.6(6) 7 .
O8 Fe2 O5 C5 166.4(6) . .
O2 Fe2 O5 C5 -108.9(6) . .
O2 Fe2 O5 C5 71.1(6) 7 .
O9 Fe3 O6 C6 -15.1(6) 7_655 .
O9 Fe3 O6 C6 164.9(6) . .
O4 Fe3 O6 C6 -109.4(6) 2_655 .
O4 Fe3 O6 C6 70.6(6) 8 .
O8 Fe2 O2 C2 13.7(7) 7 .
O8 Fe2 O2 C2 -166.3(7) . .
O5 Fe2 O2 C2 108.8(7) . .
O5 Fe2 O2 C2 -71.2(7) 7 .
O7 Fe1 O1 C1 166.3(8) 2_655 .
O7 Fe1 O1 C1 -14.1(8) . .
O1 Fe1 O1 C1 72.3(7) 2_655 .
O3 Fe1 O1 C1 -108.9(8) 4_545 .
Fe2 O5 C5 C6 -3.3(12) . 5_665
Fe2 O5 C5 C6 175.7(5) . .
Fe3 O6 C6 C5 175.9(5) . 5_665
Fe3 O6 C6 C5 -4.4(12) . .
O5 C5 C6 O6 0.9(13) . .
C6 C5 C6 O6 -179.8(10) 5_665 .
O5 C5 C6 C5 -179.3(9) . 5_665
C6 C5 C6 C5 0.0 5_665 5_665
Fe3 O4 C4 C3 -173.3(6) 2_655 .
Fe3 O4 C4 C1 7.1(14) 2_655 .
Fe1 O1 C1 C2 -4.8(15) . .
Fe1 O1 C1 C4 177.5(6) . .
O4 C4 C1 O1 -2.0(16) . .
C3 C4 C1 O1 178.3(9) . .
O4 C4 C1 C2 179.5(10) . .
C3 C4 C1 C2 -0.2(5) . .
Fe2 O2 C2 C1 -174.9(6) . .
Fe2 O2 C2 C3 6.1(14) . .
O1 C1 C2 O2 2.5(16) . .
C4 C1 C2 O2 -179.1(9) . .
O1 C1 C2 C3 -178.2(9) . .
C4 C1 C2 C3 0.2(5) . .
Fe1 O3 C3 C4 5.7(14) 3_455 .
Fe1 O3 C3 C2 -173.2(6) 3_455 .
O4 C4 C3 O3 1.3(15) . .
C1 C4 C3 O3 -179.0(9) . .
O4 C4 C3 C2 -179.6(9) . .
C1 C4 C3 C2 0.2(5) . .
O2 C2 C3 O3 -1.7(16) . .
C1 C2 C3 O3 179.1(9) . .
O2 C2 C3 C4 179.1(10) . .
C1 C2 C3 C4 -0.2(6) . .
